data_2211455
loop_
_publ_author_name
'Meghdadi, Soraia'
'Khavasi, Hamid Reza'
'Nalchigar, Saeid'

_publ_section_title <i>N</i>,<i>N</i>'-(Methylenedi-<i>p</i>-phenylene)bis(pyridine-2-carboxamide)
_journal_coeditor_code HK2155
_journal_issue 12
_journal_name_full 'Acta Crystallographica Section E'
_journal_page_first o5492
_journal_page_last o5493
_journal_paper_doi 10.1107/S1600536806046344
_journal_volume 62
_journal_year 2006
_chemical_formula_iupac 'C25 H20 N4 O2'
_chemical_formula_moiety 'C25 H20 N4 O2'
_chemical_formula_sum 'C25 H20 N4 O2'
_chemical_formula_weight 408.45
_chemical_name_systematic
;
N,N'-(Methylenedi-p-phenylene)bis(pyridine-2-carboxamide)
;
_space_group_IT_number 2
_symmetry_cell_setting triclinic
_symmetry_space_group_name_Hall '-P 1'
_symmetry_space_group_name_H-M 'P -1'
_audit_creation_method 'WinGX routine CIF_UPDATE'
_cell_angle_alpha 100.89(2)
_cell_angle_beta 100.12(3)
_cell_angle_gamma 102.54(2)
_cell_formula_units_Z 2
_cell_length_a 8.719(3)
_cell_length_b 9.877(3)
_cell_length_c 12.444(4)
_cell_measurement_reflns_used 2362
_cell_measurement_temperature 297(2)
_cell_measurement_theta_max 26.79
_cell_measurement_theta_min 1.71
_cell_volume 1000.6(6)
_computing_cell_refinement X-AREA
_computing_data_collection 'X-AREA (Stoe & Cie, 2005)'
_computing_data_reduction X-RED
_computing_molecular_graphics 'ORTEP-3 for Windows (Farrugia, 1997)'
_computing_publication_material 'WinGX (Farrugia, 1999)'
_computing_structure_refinement 'SHELXL97 (Sheldrick, 1997)'
_computing_structure_solution 'SHELXS97 (Sheldrick, 1997)'
_diffrn_measured_fraction_theta_full 0.982
_diffrn_measured_fraction_theta_max 0.982
_diffrn_measurement_device_type 'Stoe IPDS-II'
_diffrn_measurement_method \f
_diffrn_radiation_type MoK\a
_diffrn_radiation_wavelength 0.71073
_diffrn_reflns_av_R_equivalents 0.0283
_diffrn_reflns_limit_h_max 11
_diffrn_reflns_limit_h_min -9
_diffrn_reflns_limit_k_max 12
_diffrn_reflns_limit_k_min -12
_diffrn_reflns_limit_l_max 15
_diffrn_reflns_limit_l_min -15
_diffrn_reflns_number 9143
_diffrn_reflns_theta_full 26.79
_diffrn_reflns_theta_max 26.79
_diffrn_reflns_theta_min 1.71
_diffrn_standards_number 0
_exptl_absorpt_coefficient_mu 0.089
_exptl_absorpt_correction_T_max 0.987
_exptl_absorpt_correction_T_min 0.965
_exptl_absorpt_correction_type numerical
_exptl_absorpt_process_details '(X-RED32; Stoe & Cie, 2005)'
_exptl_crystal_colour colorless
_exptl_crystal_density_diffrn 1.356
_exptl_crystal_density_method 'not measured'
_exptl_crystal_description prism
_exptl_crystal_F_000 428
_exptl_crystal_size_max 0.45
_exptl_crystal_size_mid 0.4
_exptl_crystal_size_min 0.15
_refine_diff_density_max 0.129
_refine_diff_density_min -0.128
_refine_ls_extinction_method none
_refine_ls_goodness_of_fit_ref 1.065
_refine_ls_hydrogen_treatment refall
_refine_ls_matrix_type full
_refine_ls_number_parameters 360
_refine_ls_number_reflns 4198
_refine_ls_number_restraints 0
_refine_ls_restrained_S_all 1.065
_refine_ls_R_factor_gt 0.0435
_refine_ls_shift/su_max 0.002
_refine_ls_structure_factor_coef Fsqd
_refine_ls_weighting_details 'calc w=1/[\s^2^(Fo^2^)+(0.0415P)^2^+0.1595P] where P=(Fo^2^+2Fc^2^)/3'
_refine_ls_weighting_scheme calc
_refine_ls_wR_factor_ref 0.103
_reflns_number_gt 3313
_reflns_number_total 4198
_reflns_threshold_expression I>2\s(I)
_cod_data_source_file hk2155.cif
_cod_data_source_block I
_cod_database_code 2211455
_cod_database_fobs_code 2211455

loop_
_symmetry_equiv_pos_as_xyz
'x, y, z'
'-x, -y, -z'

loop_
_atom_site_type_symbol
_atom_site_label
_atom_site_fract_x
_atom_site_fract_y
_atom_site_fract_z
_atom_site_U_iso_or_equiv
_atom_site_adp_type
_atom_site_calc_flag
_atom_site_occupancy
C C1 0.1080(2) 1.3815(2) 0.07782(17) 0.0690(5) Uani d 1
H H1 0.108(2) 1.430(2) 0.0175(16) 0.079(6) Uiso d 1
C C2 0.0579(2) 1.4329(2) 0.17315(16) 0.0656(4) Uani d 1
H H2 0.029(2) 1.519(2) 0.1814(14) 0.071(5) Uiso d 1
C C3 0.0603(2) 1.35834(19) 0.25510(15) 0.0651(4) Uani d 1
H H3 0.028(2) 1.398(2) 0.3239(17) 0.087(6) Uiso d 1
C C4 0.1113(2) 1.23459(18) 0.24005(14) 0.0588(4) Uani d 1
H H4 0.114(2) 1.178(2) 0.2971(17) 0.086(6) Uiso d 1
C C5 0.15671(16) 1.18984(15) 0.14140(11) 0.0466(3) Uani d 1
C C6 0.20875(17) 1.05325(15) 0.12041(11) 0.0470(3) Uani d 1
C C7 0.29605(16) 0.90374(14) -0.03022(11) 0.0434(3) Uani d 1
C C8 0.3300(2) 0.80004(16) 0.02484(12) 0.0539(4) Uani d 1
H H8 0.317(2) 0.8070(18) 0.1010(15) 0.066(5) Uiso d 1
C C9 0.37855(19) 0.68780(16) -0.03132(13) 0.0538(4) Uani d 1
H H9 0.401(2) 0.6137(18) 0.0067(14) 0.063(5) Uiso d 1
C C10 0.39467(16) 0.67430(15) -0.14126(11) 0.0457(3) Uani d 1
C C11 0.36174(19) 0.77994(16) -0.19433(12) 0.0507(3) Uani d 1
H H11 0.373(2) 0.7758(18) -0.2734(15) 0.065(5) Uiso d 1
C C12 0.31310(18) 0.89254(16) -0.14014(12) 0.0492(3) Uani d 1
H H12 0.2881(19) 0.9650(17) -0.1778(13) 0.060(4) Uiso d 1
C C13 0.43740(18) 0.54558(16) -0.20300(14) 0.0525(4) Uani d 1
H H13A 0.510(2) 0.5114(17) -0.1483(14) 0.062(5) Uiso d 1
H H13B 0.4967(19) 0.5730(17) -0.2616(14) 0.059(4) Uiso d 1
C C14 0.28903(17) 0.42400(14) -0.26063(12) 0.0458(3) Uani d 1
C C15 0.23170(19) 0.31920(16) -0.20659(13) 0.0513(3) Uani d 1
H H15 0.289(2) 0.3202(17) -0.1301(14) 0.062(5) Uiso d 1
C C16 0.09520(18) 0.20925(16) -0.25794(12) 0.0502(3) Uani d 1
H H16 0.058(2) 0.1372(18) -0.2188(14) 0.065(5) Uiso d 1
C C17 0.01122(17) 0.20068(14) -0.36573(11) 0.0432(3) Uani d 1
C C18 0.0648(2) 0.30631(17) -0.42016(12) 0.0541(4) Uani d 1
H H18 0.004(2) 0.3027(18) -0.4960(15) 0.067(5) Uiso d 1
C C19 0.2023(2) 0.41558(17) -0.36683(13) 0.0549(4) Uani d 1
H H19 0.238(2) 0.4889(18) -0.4080(14) 0.068(5) Uiso d 1
C C20 -0.21624(18) 0.04576(15) -0.51995(11) 0.0484(3) Uani d 1
C C21 -0.35287(17) -0.08645(15) -0.54245(11) 0.0461(3) Uani d 1
C C22 -0.4720(2) -0.12313(19) -0.63983(13) 0.0573(4) Uani d 1
H H22 -0.469(2) -0.0638(19) -0.6904(15) 0.067(5) Uiso d 1
C C23 -0.5964(2) -0.2440(2) -0.65708(15) 0.0657(4) Uani d 1
H H23 -0.686(2) -0.274(2) -0.7221(17) 0.086(6) Uiso d 1
C C24 -0.5968(2) -0.3235(2) -0.57829(15) 0.0666(5) Uani d 1
H H24 -0.678(2) -0.409(2) -0.5876(16) 0.086(6) Uiso d 1
C C25 -0.4728(2) -0.27823(19) -0.48338(15) 0.0656(4) Uani d 1
H H25 -0.472(2) -0.334(2) -0.4259(16) 0.077(5) Uiso d 1
N N1 0.15593(16) 1.26133(14) 0.06017(11) 0.0578(3) Uani d 1
N N2 0.24555(15) 1.02137(13) 0.01921(10) 0.0491(3) Uani d 1
H H2B 0.236(2) 1.0882(19) -0.0194(14) 0.065(5) Uiso d 1
N N3 -0.12479(15) 0.08417(13) -0.41376(10) 0.0473(3) Uani d 1
H H3B -0.1588(19) 0.0254(18) -0.3687(14) 0.060(5) Uiso d 1
N N4 -0.35203(16) -0.16190(14) -0.46405(10) 0.0553(3) Uani d 1
O O1 0.21417(15) 0.98062(12) 0.18989(9) 0.0651(3) Uani d 1
O O2 -0.19493(15) 0.10981(13) -0.59318(9) 0.0717(4) Uani d 1

loop_
_atom_site_aniso_label
_atom_site_aniso_U_11
_atom_site_aniso_U_22
_atom_site_aniso_U_33
_atom_site_aniso_U_12
_atom_site_aniso_U_13
_atom_site_aniso_U_23
C1 0.0717(11) 0.0732(11) 0.0751(12) 0.0319(9) 0.0177(9) 0.0322(10)
C2 0.0570(10) 0.0615(10) 0.0776(12) 0.0243(8) 0.0084(8) 0.0108(9)
C3 0.0668(11) 0.0675(11) 0.0578(10) 0.0210(9) 0.0123(8) 0.0050(8)
C4 0.0677(10) 0.0592(9) 0.0500(8) 0.0177(8) 0.0140(7) 0.0117(7)
C5 0.0405(7) 0.0480(8) 0.0456(7) 0.0054(6) 0.0043(6) 0.0096(6)
C6 0.0474(8) 0.0468(7) 0.0416(7) 0.0031(6) 0.0071(6) 0.0110(6)
C7 0.0444(7) 0.0415(7) 0.0395(7) 0.0040(6) 0.0053(5) 0.0103(5)
C8 0.0691(10) 0.0541(8) 0.0393(7) 0.0143(7) 0.0099(7) 0.0166(6)
C9 0.0624(9) 0.0491(8) 0.0516(8) 0.0154(7) 0.0071(7) 0.0207(7)
C10 0.0387(7) 0.0452(7) 0.0487(7) 0.0043(6) 0.0060(6) 0.0114(6)
C11 0.0581(9) 0.0516(8) 0.0441(7) 0.0122(7) 0.0145(6) 0.0152(6)
C12 0.0574(9) 0.0485(8) 0.0434(7) 0.0121(7) 0.0100(6) 0.0180(6)
C13 0.0460(8) 0.0517(8) 0.0609(9) 0.0126(7) 0.0131(7) 0.0148(7)
C14 0.0459(8) 0.0438(7) 0.0514(8) 0.0153(6) 0.0167(6) 0.0108(6)
C15 0.0535(8) 0.0525(8) 0.0471(8) 0.0130(7) 0.0061(6) 0.0160(6)
C16 0.0544(9) 0.0485(8) 0.0494(8) 0.0103(7) 0.0105(6) 0.0206(6)
C17 0.0482(8) 0.0422(7) 0.0419(7) 0.0146(6) 0.0132(6) 0.0103(6)
C18 0.0638(9) 0.0554(9) 0.0417(8) 0.0099(7) 0.0094(7) 0.0171(6)
C19 0.0661(10) 0.0507(8) 0.0505(8) 0.0093(7) 0.0183(7) 0.0201(7)
C20 0.0556(8) 0.0501(8) 0.0414(7) 0.0166(7) 0.0114(6) 0.0120(6)
C21 0.0497(8) 0.0491(8) 0.0421(7) 0.0175(6) 0.0137(6) 0.0080(6)
C22 0.0581(9) 0.0662(10) 0.0454(8) 0.0140(8) 0.0084(7) 0.0130(7)
C23 0.0542(10) 0.0782(12) 0.0545(9) 0.0077(9) 0.0068(8) 0.0074(8)
C24 0.0591(10) 0.0660(11) 0.0670(11) 0.0027(9) 0.0191(8) 0.0084(8)
C25 0.0728(11) 0.0645(10) 0.0604(10) 0.0090(9) 0.0204(9) 0.0222(8)
N1 0.0602(8) 0.0623(8) 0.0579(8) 0.0225(7) 0.0148(6) 0.0219(6)
N2 0.0602(8) 0.0465(7) 0.0418(6) 0.0127(6) 0.0117(5) 0.0145(5)
N3 0.0518(7) 0.0470(6) 0.0424(6) 0.0095(5) 0.0093(5) 0.0141(5)
N4 0.0604(8) 0.0551(7) 0.0494(7) 0.0125(6) 0.0106(6) 0.0143(6)
O1 0.0940(9) 0.0589(7) 0.0539(6) 0.0240(6) 0.0296(6) 0.0240(5)
O2 0.0844(9) 0.0738(8) 0.0474(6) 0.0007(6) 0.0044(6) 0.0246(6)

loop_
_atom_type_symbol
_atom_type_description
_atom_type_scat_dispersion_real
_atom_type_scat_dispersion_imag
_atom_type_scat_source
C C 0.0033 0.0016 'International Tables Vol C Tables 4.2.6.8 and 6.1.1.4'
H H 0 0 'International Tables Vol C Tables 4.2.6.8 and 6.1.1.4'
N N 0.0061 0.0033 'International Tables Vol C Tables 4.2.6.8 and 6.1.1.4'
O O 0.0106 0.006 'International Tables Vol C Tables 4.2.6.8 and 6.1.1.4'

loop_
_geom_angle_atom_site_label_1
_geom_angle_atom_site_label_2
_geom_angle_atom_site_label_3
_geom_angle
N1 C1 C2 123.67(17)
N1 C1 H1 114.9(11)
C2 C1 H1 121.4(11)
C3 C2 C1 118.34(17)
C3 C2 H2 122.1(11)
C1 C2 H2 119.4(11)
C2 C3 C4 119.39(17)
C2 C3 H3 117.8(12)
C4 C3 H3 122.8(12)
C5 C4 C3 118.35(16)
C5 C4 H4 120.1(12)
C3 C4 H4 121.6(12)
N1 C5 C4 123.32(14)
N1 C5 C6 116.71(13)
C4 C5 C6 119.96(13)
O1 C6 N2 125.16(14)
O1 C6 C5 121.59(13)
N2 C6 C5 113.25(12)
C12 C7 C8 119.04(14)
C12 C7 N2 117.26(13)
C8 C7 N2 123.70(13)
C9 C8 C7 119.33(14)
C9 C8 H8 121.5(10)
C7 C8 H8 119.2(10)
C8 C9 C10 122.36(14)
C8 C9 H9 119.6(10)
C10 C9 H9 118.1(10)
C9 C10 C11 117.37(14)
C9 C10 C13 121.20(13)
C11 C10 C13 121.35(13)
C12 C11 C10 121.28(14)
C12 C11 H11 118.3(10)
C10 C11 H11 120.4(10)
C11 C12 C7 120.62(14)
C11 C12 H12 121.2(9)
C7 C12 H12 118.2(10)
C10 C13 C14 112.07(12)
C10 C13 H13A 109.3(9)
C14 C13 H13A 108.8(9)
C10 C13 H13B 109.6(9)
C14 C13 H13B 108.6(9)
H13A C13 H13B 108.4(13)
C19 C14 C15 117.25(14)
C19 C14 C13 121.62(14)
C15 C14 C13 121.08(14)
C16 C15 C14 121.41(14)
C16 C15 H15 117.8(10)
C14 C15 H15 120.7(10)
C15 C16 C17 120.61(14)
C15 C16 H16 119.9(10)
C17 C16 H16 119.4(10)
C16 C17 C18 118.79(14)
C16 C17 N3 117.55(12)
C18 C17 N3 123.66(13)
C19 C18 C17 119.50(14)
C19 C18 H18 121.0(10)
C17 C18 H18 119.5(10)
C14 C19 C18 122.41(14)
C14 C19 H19 119.9(10)
C18 C19 H19 117.7(10)
O2 C20 N3 125.00(14)
O2 C20 C21 121.03(13)
N3 C20 C21 113.96(12)
N4 C21 C22 123.28(15)
N4 C21 C20 116.78(13)
C22 C21 C20 119.94(14)
C23 C22 C21 118.37(16)
C23 C22 H22 122.1(11)
C21 C22 H22 119.5(11)
C24 C23 C22 119.22(17)
C24 C23 H23 118.3(12)
C22 C23 H23 122.5(12)
C23 C24 C25 118.30(18)
C23 C24 H24 122.3(12)
C25 C24 H24 119.4(12)
N4 C25 C24 123.88(17)
N4 C25 H25 116.8(11)
C24 C25 H25 119.4(11)
C1 N1 C5 116.91(14)
C6 N2 C7 129.74(13)
C6 N2 H2B 112.2(11)
C7 N2 H2B 118.1(11)
C20 N3 C17 128.40(13)
C20 N3 H3B 113.9(10)
C17 N3 H3B 117.7(10)
C25 N4 C21 116.94(14)

loop_
_geom_bond_atom_site_label_1
_geom_bond_atom_site_label_2
_geom_bond_distance
C1 N1 1.334(2)
C1 C2 1.381(3)
C1 H1 0.965(19)
C2 C3 1.366(3)
C2 H2 0.929(18)
C3 C4 1.381(2)
C3 H3 0.98(2)
C4 C5 1.379(2)
C4 H4 0.98(2)
C5 N1 1.3378(19)
C5 C6 1.506(2)
C6 O1 1.2244(17)
C6 N2 1.3505(19)
C7 C12 1.3881(19)
C7 C8 1.390(2)
C7 N2 1.4033(19)
C8 C9 1.382(2)
C8 H8 0.966(17)
C9 C10 1.384(2)
C9 H9 0.979(17)
C10 C11 1.390(2)
C10 C13 1.511(2)
C11 C12 1.376(2)
C11 H11 1.001(17)
C12 H12 0.968(16)
C13 C14 1.518(2)
C13 H13A 1.005(17)
C13 H13B 1.009(17)
C14 C19 1.380(2)
C14 C15 1.389(2)
C15 C16 1.383(2)
C15 H15 0.991(16)
C16 C17 1.388(2)
C16 H16 0.968(18)
C17 C18 1.390(2)
C17 N3 1.4094(19)
C18 C19 1.390(2)
C18 H18 0.988(17)
C19 H19 0.992(18)
C20 O2 1.2213(17)
C20 N3 1.3546(19)
C20 C21 1.507(2)
C21 N4 1.3349(19)
C21 C22 1.381(2)
C22 C23 1.381(2)
C22 H22 0.937(18)
C23 C24 1.367(3)
C23 H23 0.97(2)
C24 C25 1.381(3)
C24 H24 0.95(2)
C25 N4 1.330(2)
C25 H25 0.979(19)
N2 H2B 0.896(18)
N3 H3B 0.919(17)

loop_
_geom_hbond_atom_site_label_D
_geom_hbond_atom_site_label_H
_geom_hbond_atom_site_label_A
_geom_hbond_site_symmetry_A
_geom_hbond_distance_DH
_geom_hbond_distance_HA
_geom_hbond_distance_DA
_geom_hbond_angle_DHA
_geom_hbond_publ_flag
N2 H2B N1 . 0.90(2) 2.125(19) 2.641(2) 115.8(14) yes
N3 H3B N4 . 0.920(19) 2.187(14) 2.669(2) 111.8(13) yes
N3 H3B O1 2_565 0.920(19) 2.367(18) 3.162(2) 144.6(14) yes

loop_
_geom_torsion_atom_site_label_1
_geom_torsion_atom_site_label_2
_geom_torsion_atom_site_label_3
_geom_torsion_atom_site_label_4
_geom_torsion
N1 C1 C2 C3 1.3(3)
C1 C2 C3 C4 -0.3(3)
C2 C3 C4 C5 -0.7(3)
C3 C4 C5 N1 1.0(2)
C3 C4 C5 C6 -178.31(14)
N1 C5 C6 O1 179.66(14)
C4 C5 C6 O1 -1.0(2)
N1 C5 C6 N2 -0.96(18)
C4 C5 C6 N2 178.37(14)
C12 C7 C8 C9 -0.6(2)
N2 C7 C8 C9 179.79(14)
C7 C8 C9 C10 -0.1(2)
C8 C9 C10 C11 0.7(2)
C8 C9 C10 C13 -175.98(14)
C9 C10 C11 C12 -0.8(2)
C13 C10 C11 C12 175.91(14)
C10 C11 C12 C7 0.2(2)
C8 C7 C12 C11 0.5(2)
N2 C7 C12 C11 -179.83(13)
C9 C10 C13 C14 87.52(17)
C11 C10 C13 C14 -89.05(17)
C10 C13 C14 C19 85.86(18)
C10 C13 C14 C15 -91.77(17)
C19 C14 C15 C16 1.3(2)
C13 C14 C15 C16 179.03(14)
C14 C15 C16 C17 0.0(2)
C15 C16 C17 C18 -1.4(2)
C15 C16 C17 N3 178.69(14)
C16 C17 C18 C19 1.4(2)
N3 C17 C18 C19 -178.65(14)
C15 C14 C19 C18 -1.2(2)
C13 C14 C19 C18 -178.96(14)
C17 C18 C19 C14 -0.1(2)
O2 C20 C21 N4 169.72(14)
N3 C20 C21 N4 -10.74(18)
O2 C20 C21 C22 -11.1(2)
N3 C20 C21 C22 168.45(13)
N4 C21 C22 C23 -0.1(2)
C20 C21 C22 C23 -179.26(14)
C21 C22 C23 C24 -0.5(3)
C22 C23 C24 C25 0.7(3)
C23 C24 C25 N4 -0.3(3)
C2 C1 N1 C5 -1.1(3)
C4 C5 N1 C1 -0.1(2)
C6 C5 N1 C1 179.21(14)
O1 C6 N2 C7 0.2(3)
C5 C6 N2 C7 -179.12(13)
C12 C7 N2 C6 174.91(14)
C8 C7 N2 C6 -5.4(2)
O2 C20 N3 C17 -0.8(2)
C21 C20 N3 C17 179.65(12)
C16 C17 N3 C20 -173.37(14)
C18 C17 N3 C20 6.7(2)
C24 C25 N4 C21 -0.3(3)
C22 C21 N4 C25 0.5(2)
C20 C21 N4 C25 179.69(14)

loop_
_cod_related_entry_id
_cod_related_entry_database
_cod_related_entry_code
1 ChemSpider 21125910
